data_2021587
loop_
_publ_author_name
'Wilson, Kylie M.'
'Swartout, John W.'
'Touchton, Henry A.'
'Lambert, Erica N.'
'Johnstone, James E.'
'Archambeau, Ashley K.'
'Marolf, David M.'
'Mikeska, Emily R.'
'Lynch, Vincent M.'
'Nesterov, Vladimir N.'
'Reinheimer, Eric W.'
'Powell, Gregory L.'
'Powell, Cynthia B.'

_publ_section_title
;
 Asymmetric diosmium sawhorse complexes
;
_journal_coeditor_code YP3178
_journal_issue 5
_journal_name_full 'Acta Crystallographica Section C'
_journal_page_first 529
_journal_page_last 537
_journal_paper_doi 10.1107/S2053229619004236
_journal_volume 75
_journal_year 2019
_chemical_formula_iupac '[Os2 (C H O2)2 (C21 H21 P1)2 (C O)4]'
_chemical_formula_moiety 'C48 H44 O8 Os2 P2'
_chemical_formula_sum 'C48 H44 O8 Os2 P2'
_chemical_formula_weight 1191.17
_chemical_name_systematic
Bis(\m-formato-1\k<i>O</i>:2\k<i>O</i>')bis[tris(4-methylphenyl)phosphane]-1\k<i>P</i>,2\k<i>P</i>-bis(dicarbonylosmium)(<i>Os</i>---<i>Os</i>)
_space_group_crystal_system triclinic
_space_group_IT_number 2
_space_group_name_Hall '-P 1'
_space_group_name_H-M_alt 'P -1'
_symmetry_space_group_name_Hall '-P 1'
_symmetry_space_group_name_H-M 'P -1'
_atom_sites_solution_hydrogens geom
_audit_creation_method
;
Olex2 1.2
(compiled 2018.05.29 svn.r3508 for OlexSys, GUI svn.r5506)
;
_cell_angle_alpha 104.3930(10)
_cell_angle_beta 91.0090(10)
_cell_angle_gamma 98.9930(10)
_cell_formula_units_Z 2
_cell_length_a 10.7707(4)
_cell_length_b 10.8014(4)
_cell_length_c 20.3790(7)
_cell_measurement_reflns_used 9955
_cell_measurement_temperature 200(2)
_cell_measurement_theta_max 27.072
_cell_measurement_theta_min 2.450
_cell_volume 2264.27(14)
_computing_cell_refinement
;
SAINT (Bruker, 2009)
;
_computing_data_collection
;
APEX2 (Bruker, 2009)
;
_computing_data_reduction
;
SAINT (Bruker, 2009)
;
_computing_molecular_graphics
;
<i>OLEX2</i> (Dolomanov <i>et al.</i>, 2009)
;
_computing_publication_material
;
<i>OLEX2</i> (Dolomanov <i>et al.</i>, 2009)
;
_computing_structure_refinement
;
SHELXL2018 (Sheldrick, 2015b)
;
_computing_structure_solution
;
SHELXT (Sheldrick, 2015a)
;
_diffrn_ambient_temperature 199.94
_diffrn_measured_fraction_theta_full 1.000
_diffrn_measured_fraction_theta_max 0.999
_diffrn_measurement_device_type 'Bruker APEXII CCD'
_diffrn_measurement_method '\f and \w scans'
_diffrn_radiation_type MoK\a
_diffrn_radiation_wavelength 0.71073
_diffrn_reflns_av_R_equivalents 0.0580
_diffrn_reflns_av_unetI/netI 0.0552
_diffrn_reflns_limit_h_max 13
_diffrn_reflns_limit_h_min -13
_diffrn_reflns_limit_k_max 13
_diffrn_reflns_limit_k_min -13
_diffrn_reflns_limit_l_max 26
_diffrn_reflns_limit_l_min -26
_diffrn_reflns_number 30910
_diffrn_reflns_theta_full 25.242
_diffrn_reflns_theta_max 27.107
_diffrn_reflns_theta_min 1.033
_exptl_absorpt_coefficient_mu 5.729
_exptl_absorpt_correction_T_max 0.7455
_exptl_absorpt_correction_T_min 0.5375
_exptl_absorpt_correction_type multi-scan
_exptl_absorpt_process_details
;
(SADABS; Bruker, 2008)
;
_exptl_crystal_colour colorless
_exptl_crystal_density_diffrn 1.747
_exptl_crystal_description block
_exptl_crystal_F_000 1156
_exptl_crystal_size_max 0.147
_exptl_crystal_size_mid 0.111
_exptl_crystal_size_min 0.037
_refine_diff_density_max 1.190
_refine_diff_density_min -1.090
_refine_ls_extinction_coef 0.00032(9)
_refine_ls_extinction_expression Fc^*^=kFc[1+0.001xFc^2^\l^3^/sin(2\q)]^-1/4^
_refine_ls_extinction_method
;
SHELXL2018 (Sheldrick, 2015b)
;
_refine_ls_goodness_of_fit_ref 1.064
_refine_ls_hydrogen_treatment constr
_refine_ls_matrix_type full
_refine_ls_number_parameters 548
_refine_ls_number_reflns 9960
_refine_ls_number_restraints 0
_refine_ls_restrained_S_all 1.064
_refine_ls_R_factor_all 0.0375
_refine_ls_R_factor_gt 0.0303
_refine_ls_shift/su_max 0.002
_refine_ls_shift/su_mean 0.000
_refine_ls_structure_factor_coef Fsqd
_refine_ls_weighting_details 'w=1/[\s^2^(Fo^2^)+(0.0249P)^2^+1.5967P] where P=(Fo^2^+2Fc^2^)/3'
_refine_ls_weighting_scheme calc
_refine_ls_wR_factor_gt 0.0776
_refine_ls_wR_factor_ref 0.0817
_reflns_number_gt 8554
_reflns_number_total 9960
_reflns_threshold_expression 'I > 2\s(I)'
_cod_data_source_file yp3178sup1.cif
_cod_data_source_block 8
_cod_depositor_comments 'Adding full bibliography for 2021580--2021587.cif.'
_cod_database_code 2021587
_cod_database_fobs_code 2021587
_shelx_space_group_comment
;
The symmetry employed for this shelxl refinement is uniquely defined
by the following loop, which should always be used as a source of
symmetry information in preference to the above space-group names.
They are only intended as comments.
;
_shelx_estimated_absorpt_t_min 0.486
_shelx_estimated_absorpt_t_max 0.816

loop_
_space_group_symop_operation_xyz
'x, y, z'
'-x, -y, -z'

loop_
_atom_site_type_symbol
_atom_site_label
_atom_site_fract_x
_atom_site_fract_y
_atom_site_fract_z
_atom_site_U_iso_or_equiv
_atom_site_adp_type
_atom_site_calc_flag
_atom_site_occupancy
Os Os1 0.69417(2) 0.59590(2) 0.29383(2) 0.02493(6) Uani d 1
P P1 0.81773(10) 0.76444(10) 0.38172(5) 0.0238(2) Uani d 1
O O1 0.6478(4) 0.7406(3) 0.24699(18) 0.0461(9) Uani d 1
C C1 0.5899(6) 0.7107(5) 0.1902(3) 0.0508(14) Uani d 1
H H1 0.587681 0.779927 0.169394 0.061 Uiso calc 1
Os Os2 0.50480(2) 0.44535(2) 0.20412(2) 0.02496(6) Uani d 1
O O2 0.5349(3) 0.6028(3) 0.15726(16) 0.0386(8) Uani d 1
P P2 0.32402(10) 0.36297(11) 0.12322(5) 0.0254(2) Uani d 1
C C2 0.4312(5) 0.6229(5) 0.3295(2) 0.0422(12) Uani d 1
H H2 0.371286 0.660669 0.358300 0.051 Uiso calc 1
C C3 0.8164(5) 0.5635(5) 0.2324(3) 0.0435(12) Uani d 1
O O3 0.5407(3) 0.6400(3) 0.35564(16) 0.0374(8) Uani d 1
C C4 0.7314(5) 0.4638(5) 0.3293(3) 0.0392(11) Uani d 1
O O4 0.3907(3) 0.5630(3) 0.27093(16) 0.0389(8) Uani d 1
O O5 0.8900(4) 0.5444(5) 0.1927(2) 0.0729(15) Uani d 1
C C5 0.6153(5) 0.3528(5) 0.1529(2) 0.0381(11) Uani d 1
O O6 0.7552(4) 0.3798(4) 0.3495(2) 0.0662(13) Uani d 1
C C6 0.4812(5) 0.3237(5) 0.2534(3) 0.0408(12) Uani d 1
O O7 0.6866(4) 0.2952(4) 0.1227(2) 0.0571(11) Uani d 1
C C7 0.7472(4) 0.9097(4) 0.4120(2) 0.0261(9) Uani d 1
C C8 0.7160(4) 0.9755(4) 0.3650(2) 0.0302(9) Uani d 1
H H8 0.730434 0.943097 0.318522 0.036 Uiso calc 1
O O8 0.4676(5) 0.2497(4) 0.2865(2) 0.0745(15) Uani d 1
C C9 0.6641(4) 1.0875(4) 0.3851(2) 0.0317(10) Uani d 1
H H9 0.645251 1.131966 0.352375 0.038 Uiso calc 1
C C10 0.6394(5) 1.1354(5) 0.4520(3) 0.0383(11) Uani d 1
C C11 0.6713(6) 1.0704(5) 0.4985(3) 0.0531(15) Uani d 1
H H11 0.656524 1.103077 0.544958 0.064 Uiso calc 1
C C12 0.7240(6) 0.9594(5) 0.4795(2) 0.0449(13) Uani d 1
H H12 0.744483 0.916591 0.512723 0.054 Uiso calc 1
C C13 0.9740(4) 0.8264(4) 0.3597(2) 0.0266(9) Uani d 1
C C14 1.0236(4) 0.9585(4) 0.3734(2) 0.0325(10) Uani d 1
H H14 0.975167 1.021349 0.395397 0.039 Uiso calc 1
C C15 1.1443(5) 0.9977(5) 0.3546(3) 0.0400(11) Uani d 1
H H15 1.176412 1.087678 0.363518 0.048 Uiso calc 1
C C16 1.2181(5) 0.9099(6) 0.3235(3) 0.0424(12) Uani d 1
C C17 1.1687(5) 0.7792(5) 0.3113(2) 0.0393(11) Uani d 1
H H17 1.219089 0.716909 0.290980 0.047 Uiso calc 1
C C18 1.0491(4) 0.7374(5) 0.3278(2) 0.0339(10) Uani d 1
H H18 1.017219 0.647215 0.317486 0.041 Uiso calc 1
C C19 0.8480(4) 0.7134(4) 0.4589(2) 0.0266(9) Uani d 1
C C20 0.7464(5) 0.6515(5) 0.4866(2) 0.0361(10) Uani d 1
H H20 0.665145 0.634224 0.464179 0.043 Uiso calc 1
C C21 0.7618(5) 0.6148(5) 0.5460(3) 0.0416(12) Uani d 1
H H21 0.690740 0.575966 0.564927 0.050 Uiso calc 1
C C22 0.8811(5) 0.6343(5) 0.5784(3) 0.0430(12) Uani d 1
C C23 0.9822(5) 0.6931(5) 0.5503(3) 0.0438(12) Uani d 1
H H23 1.064031 0.706989 0.571739 0.053 Uiso calc 1
C C24 0.9663(4) 0.7326(4) 0.4905(2) 0.0334(10) Uani d 1
H H24 1.037121 0.772633 0.471843 0.040 Uiso calc 1
C C25 0.2555(4) 0.4836(4) 0.0925(2) 0.0294(9) Uani d 1
C C26 0.2262(5) 0.4730(5) 0.0242(2) 0.0369(11) Uani d 1
H H26 0.244275 0.400683 -0.009421 0.044 Uiso calc 1
C C27 0.1711(5) 0.5664(5) 0.0050(3) 0.0439(12) Uani d 1
H H27 0.152324 0.557505 -0.041832 0.053 Uiso calc 1
C C28 0.1428(5) 0.6716(5) 0.0515(3) 0.0409(12) Uani d 1
C C29 0.1717(5) 0.6832(5) 0.1202(3) 0.0464(13) Uani d 1
H H29 0.152913 0.755572 0.153414 0.056 Uiso calc 1
C C30 0.2271(5) 0.5909(5) 0.1400(3) 0.0432(12) Uani d 1
H H30 0.246246 0.600576 0.186823 0.052 Uiso calc 1
C C31 0.1902(4) 0.2697(4) 0.1517(2) 0.0290(9) Uani d 1
C C32 0.2086(4) 0.1642(5) 0.1759(2) 0.0347(10) Uani d 1
H H32 0.291382 0.145594 0.179533 0.042 Uiso calc 1
C C33 0.1090(5) 0.0854(6) 0.1951(3) 0.0460(13) Uani d 1
H H33 0.123817 0.012699 0.210535 0.055 Uiso calc 1
C C34 -0.0121(5) 0.1127(8) 0.1916(3) 0.0634(19) Uani d 1
C C35 -0.0309(5) 0.2184(8) 0.1704(3) 0.067(2) Uani d 1
H H35 -0.113138 0.239727 0.169983 0.080 Uiso calc 1
C C36 0.0684(5) 0.2966(6) 0.1491(3) 0.0458(13) Uani d 1
H H36 0.052460 0.368229 0.132960 0.055 Uiso calc 1
C C37 0.3638(4) 0.2534(4) 0.0457(2) 0.0277(9) Uani d 1
C C38 0.2969(5) 0.1299(5) 0.0181(2) 0.0383(11) Uani d 1
H H38 0.222740 0.100150 0.037977 0.046 Uiso calc 1
C C39 0.3387(6) 0.0496(5) -0.0390(3) 0.0464(13) Uani d 1
H H39 0.292376 -0.034764 -0.057637 0.056 Uiso calc 1
C C40 0.4462(5) 0.0907(5) -0.0687(2) 0.0386(11) Uani d 1
C C41 0.5085(5) 0.2152(5) -0.0420(2) 0.0388(11) Uani d 1
H H41 0.580414 0.246334 -0.063274 0.047 Uiso calc 1
C C42 0.4697(4) 0.2957(5) 0.0144(2) 0.0355(10) Uani d 1
H H42 0.515520 0.380576 0.032129 0.043 Uiso calc 1
C C43 0.5805(7) 1.2550(6) 0.4731(3) 0.0644(18) Uani d 1
H H43A 0.597271 1.292723 0.521960 0.097 Uiso calc 1
H H43B 0.489365 1.232428 0.462586 0.097 Uiso calc 1
H H43C 0.616319 1.318136 0.448422 0.097 Uiso calc 1
C C44 1.3501(6) 0.9517(7) 0.3040(4) 0.0677(19) Uani d 1
H H44A 1.408076 0.903532 0.320817 0.102 Uiso calc 1
H H44B 1.376363 1.044780 0.324159 0.102 Uiso calc 1
H H44C 1.351387 0.933956 0.254512 0.102 Uiso calc 1
C C45 0.8984(7) 0.5927(7) 0.6431(3) 0.0692(19) Uani d 1
H H45A 0.988432 0.598946 0.654205 0.104 Uiso calc 1
H H45B 0.856481 0.502846 0.636818 0.104 Uiso calc 1
H H45C 0.861447 0.649194 0.680233 0.104 Uiso calc 1
C C46 0.0825(7) 0.7754(6) 0.0301(3) 0.0637(18) Uani d 1
H H46A 0.115889 0.787900 -0.012636 0.096 Uiso calc 1
H H46B 0.101759 0.857079 0.065351 0.096 Uiso calc 1
H H46C -0.008993 0.747778 0.023794 0.096 Uiso calc 1
C C47 -0.1216(6) 0.0281(11) 0.2136(5) 0.118(4) Uani d 1
H H47A -0.199251 0.030386 0.188434 0.177 Uiso calc 1
H H47B -0.130619 0.060599 0.262317 0.177 Uiso calc 1
H H47C -0.105507 -0.061321 0.204095 0.177 Uiso calc 1
C C48 0.4942(7) 0.0012(6) -0.1291(3) 0.0611(17) Uani d 1
H H48A 0.511144 -0.076731 -0.116634 0.092 Uiso calc 1
H H48B 0.571967 0.046052 -0.142700 0.092 Uiso calc 1
H H48C 0.430502 -0.023364 -0.167034 0.092 Uiso calc 1

loop_
_atom_site_aniso_label
_atom_site_aniso_U_11
_atom_site_aniso_U_22
_atom_site_aniso_U_33
_atom_site_aniso_U_12
_atom_site_aniso_U_13
_atom_site_aniso_U_23
Os1 0.02462(10) 0.02413(10) 0.02483(10) 0.00310(7) -0.00128(6) 0.00475(7)
P1 0.0245(5) 0.0219(5) 0.0241(5) 0.0042(4) -0.0020(4) 0.0041(4)
O1 0.065(3) 0.0304(18) 0.040(2) 0.0011(17) -0.0208(18) 0.0111(15)
C1 0.066(4) 0.040(3) 0.048(3) -0.005(3) -0.016(3) 0.024(3)
Os2 0.02504(10) 0.02498(10) 0.02367(10) 0.00369(7) -0.00202(6) 0.00448(7)
O2 0.046(2) 0.0348(18) 0.0338(18) -0.0027(15) -0.0078(15) 0.0124(14)
P2 0.0238(5) 0.0291(6) 0.0215(5) 0.0043(4) -0.0015(4) 0.0034(4)
C2 0.035(3) 0.055(3) 0.033(3) 0.012(2) 0.003(2) 0.002(2)
C3 0.034(3) 0.045(3) 0.041(3) -0.002(2) 0.003(2) -0.003(2)
O3 0.0302(18) 0.050(2) 0.0273(16) 0.0086(15) -0.0027(13) -0.0003(15)
C4 0.038(3) 0.033(3) 0.046(3) 0.006(2) -0.008(2) 0.008(2)
O4 0.0290(17) 0.052(2) 0.0298(17) 0.0134(15) -0.0041(13) -0.0032(15)
O5 0.040(2) 0.105(4) 0.050(2) -0.002(2) 0.0157(19) -0.017(2)
C5 0.035(3) 0.037(3) 0.037(3) 0.009(2) -0.010(2) -0.002(2)
O6 0.075(3) 0.046(2) 0.086(3) 0.014(2) -0.026(2) 0.031(2)
C6 0.041(3) 0.039(3) 0.039(3) -0.007(2) -0.011(2) 0.011(2)
O7 0.038(2) 0.060(3) 0.063(3) 0.0250(19) -0.0022(18) -0.011(2)
C7 0.023(2) 0.026(2) 0.027(2) 0.0043(16) -0.0026(16) 0.0022(17)
C8 0.037(3) 0.030(2) 0.026(2) 0.0077(19) 0.0042(18) 0.0085(18)
O8 0.098(4) 0.056(3) 0.068(3) -0.028(2) -0.035(3) 0.041(2)
C9 0.038(3) 0.029(2) 0.032(2) 0.0123(19) 0.0020(19) 0.0114(18)
C10 0.044(3) 0.034(3) 0.039(3) 0.015(2) 0.012(2) 0.007(2)
C11 0.089(5) 0.050(3) 0.026(2) 0.034(3) 0.016(3) 0.007(2)
C12 0.072(4) 0.042(3) 0.027(2) 0.027(3) 0.008(2) 0.009(2)
C13 0.030(2) 0.026(2) 0.021(2) 0.0042(17) -0.0055(16) 0.0015(16)
C14 0.029(2) 0.030(2) 0.037(2) 0.0031(18) -0.0066(19) 0.0070(19)
C15 0.031(3) 0.041(3) 0.049(3) -0.005(2) -0.008(2) 0.021(2)
C16 0.030(3) 0.063(4) 0.041(3) 0.005(2) 0.001(2) 0.028(3)
C17 0.030(2) 0.053(3) 0.037(3) 0.016(2) 0.003(2) 0.009(2)
C18 0.030(2) 0.033(2) 0.037(3) 0.0085(19) -0.0021(19) 0.004(2)
C19 0.030(2) 0.023(2) 0.025(2) 0.0031(17) -0.0061(17) 0.0041(16)
C20 0.035(3) 0.038(3) 0.037(3) 0.002(2) -0.003(2) 0.016(2)
C21 0.049(3) 0.036(3) 0.040(3) 0.000(2) 0.001(2) 0.013(2)
C22 0.058(3) 0.038(3) 0.037(3) 0.012(2) -0.004(2) 0.014(2)
C23 0.045(3) 0.045(3) 0.042(3) 0.010(2) -0.016(2) 0.012(2)
C24 0.034(2) 0.034(2) 0.034(2) 0.0031(19) -0.0024(19) 0.0115(19)
C25 0.030(2) 0.031(2) 0.026(2) 0.0054(18) -0.0033(17) 0.0055(18)
C26 0.042(3) 0.034(2) 0.031(2) 0.004(2) -0.007(2) 0.0045(19)
C27 0.050(3) 0.046(3) 0.036(3) 0.000(2) -0.006(2) 0.016(2)
C28 0.037(3) 0.040(3) 0.046(3) -0.003(2) -0.011(2) 0.018(2)
C29 0.054(3) 0.045(3) 0.041(3) 0.019(3) -0.007(2) 0.006(2)
C30 0.050(3) 0.048(3) 0.031(3) 0.021(2) -0.006(2) 0.003(2)
C31 0.029(2) 0.037(2) 0.021(2) 0.0067(19) 0.0039(17) 0.0058(18)
C32 0.030(2) 0.042(3) 0.030(2) 0.004(2) 0.0009(18) 0.007(2)
C33 0.041(3) 0.063(4) 0.036(3) -0.005(2) 0.000(2) 0.023(2)
C34 0.035(3) 0.111(6) 0.053(4) -0.005(3) 0.001(3) 0.049(4)
C35 0.025(3) 0.130(6) 0.065(4) 0.015(3) 0.007(3) 0.060(4)
C36 0.031(3) 0.076(4) 0.041(3) 0.014(3) 0.003(2) 0.030(3)
C37 0.027(2) 0.031(2) 0.023(2) 0.0040(18) -0.0016(16) 0.0051(17)
C38 0.042(3) 0.037(3) 0.029(2) -0.002(2) 0.009(2) 0.001(2)
C39 0.068(4) 0.031(3) 0.035(3) 0.006(2) 0.006(2) 0.000(2)
C40 0.053(3) 0.043(3) 0.024(2) 0.018(2) 0.010(2) 0.009(2)
C41 0.031(3) 0.057(3) 0.032(2) 0.011(2) 0.0092(19) 0.014(2)
C42 0.034(3) 0.040(3) 0.029(2) 0.001(2) 0.0024(19) 0.005(2)
C43 0.090(5) 0.056(4) 0.057(4) 0.044(4) 0.021(3) 0.012(3)
C44 0.039(3) 0.093(5) 0.080(5) 0.001(3) 0.014(3) 0.045(4)
C45 0.084(5) 0.080(5) 0.059(4) 0.015(4) -0.010(3) 0.045(4)
C46 0.074(5) 0.048(3) 0.074(4) 0.014(3) -0.017(4) 0.025(3)
C47 0.036(4) 0.210(11) 0.146(8) -0.016(5) 0.000(4) 0.138(8)
C48 0.085(5) 0.061(4) 0.044(3) 0.039(4) 0.020(3) 0.007(3)

loop_
_atom_type_symbol
_atom_type_description
_atom_type_scat_dispersion_real
_atom_type_scat_dispersion_imag
_atom_type_scat_source
C C 0.0033 0.0016 'International Tables Vol C Tables 4.2.6.8 and 6.1.1.4'
H H 0.0000 0.0000 'International Tables Vol C Tables 4.2.6.8 and 6.1.1.4'
O O 0.0106 0.0060 'International Tables Vol C Tables 4.2.6.8 and 6.1.1.4'
Os Os -1.2165 7.6030 'International Tables Vol C Tables 4.2.6.8 and 6.1.1.4'
P P 0.1023 0.0942 'International Tables Vol C Tables 4.2.6.8 and 6.1.1.4'

loop_
_geom_angle_atom_site_label_1
_geom_angle_atom_site_label_2
_geom_angle_atom_site_label_3
_geom_angle
P1 Os1 Os2 164.48(3)
O1 Os1 P1 89.31(9)
O1 Os1 Os2 81.48(9)
C3 Os1 P1 99.28(16)
C3 Os1 O1 89.2(2)
C3 Os1 Os2 93.09(16)
C3 Os1 O3 173.12(19)
O3 Os1 P1 84.04(9)
O3 Os1 O1 84.79(15)
O3 Os1 Os2 82.71(8)
C4 Os1 P1 93.97(15)
C4 Os1 O1 176.54(17)
C4 Os1 Os2 95.56(15)
C4 Os1 C3 89.2(2)
C4 Os1 O3 96.7(2)
C7 P1 Os1 115.13(13)
C7 P1 C19 103.86(19)
C13 P1 Os1 115.62(13)
C13 P1 C7 103.79(19)
C13 P1 C19 103.59(19)
C19 P1 Os1 113.40(14)
C1 O1 Os1 121.4(3)
O1 C1 H1 115.6
O2 C1 O1 128.8(5)
O2 C1 H1 115.6
O2 Os2 Os1 83.19(9)
O2 Os2 P2 84.97(9)
O2 Os2 O4 84.76(14)
P2 Os2 Os1 165.90(3)
O4 Os2 Os1 82.05(8)
O4 Os2 P2 89.27(9)
C5 Os2 Os1 92.43(14)
C5 Os2 O2 95.17(19)
C5 Os2 P2 96.25(14)
C5 Os2 O4 174.46(16)
C6 Os2 Os1 91.97(15)
C6 Os2 O2 173.65(18)
C6 Os2 P2 99.24(15)
C6 Os2 O4 90.5(2)
C6 Os2 C5 89.1(2)
C1 O2 Os2 119.8(3)
C25 P2 Os2 116.17(14)
C25 P2 C37 103.6(2)
C31 P2 Os2 115.98(14)
C31 P2 C25 103.8(2)
C31 P2 C37 104.1(2)
C37 P2 Os2 111.77(14)
O3 C2 H2 115.8
O4 C2 H2 115.8
O4 C2 O3 128.4(5)
O5 C3 Os1 177.7(6)
C2 O3 Os1 120.6(3)
O6 C4 Os1 178.0(5)
C2 O4 Os2 120.7(3)
O7 C5 Os2 177.9(4)
O8 C6 Os2 177.8(5)
C8 C7 P1 118.3(3)
C12 C7 P1 123.7(3)
C12 C7 C8 118.0(4)
C7 C8 H8 119.5
C9 C8 C7 120.9(4)
C9 C8 H8 119.5
C8 C9 H9 119.5
C10 C9 C8 120.9(4)
C10 C9 H9 119.5
C9 C10 C11 118.0(4)
C9 C10 C43 120.6(5)
C11 C10 C43 121.4(5)
C10 C11 H11 119.1
C12 C11 C10 121.9(5)
C12 C11 H11 119.1
C7 C12 H12 119.9
C11 C12 C7 120.3(5)
C11 C12 H12 119.9
C14 C13 P1 123.6(3)
C18 C13 P1 118.3(3)
C18 C13 C14 118.1(4)
C13 C14 H14 120.1
C15 C14 C13 119.9(4)
C15 C14 H14 120.1
C14 C15 H15 119.1
C16 C15 C14 121.9(5)
C16 C15 H15 119.1
C15 C16 C17 117.7(5)
C15 C16 C44 122.2(5)
C17 C16 C44 120.1(5)
C16 C17 H17 119.1
C18 C17 C16 121.8(5)
C18 C17 H17 119.1
C13 C18 H18 119.7
C17 C18 C13 120.6(5)
C17 C18 H18 119.7
C20 C19 P1 118.2(3)
C24 C19 P1 123.2(3)
C24 C19 C20 118.6(4)
C19 C20 H20 119.4
C21 C20 C19 121.2(5)
C21 C20 H20 119.4
C20 C21 H21 119.7
C20 C21 C22 120.5(5)
C22 C21 H21 119.7
C21 C22 C45 120.6(5)
C23 C22 C21 118.4(5)
C23 C22 C45 121.0(5)
C22 C23 H23 119.4
C22 C23 C24 121.2(5)
C24 C23 H23 119.4
C19 C24 C23 120.1(5)
C19 C24 H24 120.0
C23 C24 H24 120.0
C26 C25 P2 123.9(4)
C30 C25 P2 118.3(3)
C30 C25 C26 117.8(4)
C25 C26 H26 119.8
C27 C26 C25 120.5(5)
C27 C26 H26 119.8
C26 C27 H27 119.1
C28 C27 C26 121.7(5)
C28 C27 H27 119.1
C27 C28 C29 118.3(5)
C27 C28 C46 121.6(5)
C29 C28 C46 120.1(5)
C28 C29 H29 119.7
C30 C29 C28 120.6(5)
C30 C29 H29 119.7
C25 C30 H30 119.5
C29 C30 C25 121.1(5)
C29 C30 H30 119.5
C32 C31 P2 119.0(3)
C32 C31 C36 117.7(4)
C36 C31 P2 123.3(4)
C31 C32 H32 119.2
C33 C32 C31 121.6(5)
C33 C32 H32 119.2
C32 C33 H33 120.0
C32 C33 C34 120.0(5)
C34 C33 H33 120.0
C33 C34 C47 120.4(6)
C35 C34 C33 119.0(5)
C35 C34 C47 120.5(6)
C34 C35 H35 119.3
C34 C35 C36 121.4(5)
C36 C35 H35 119.3
C31 C36 C35 120.1(5)
C31 C36 H36 119.9
C35 C36 H36 119.9
C38 C37 P2 123.8(3)
C42 C37 P2 117.3(3)
C42 C37 C38 118.8(4)
C37 C38 H38 120.0
C37 C38 C39 120.0(5)
C39 C38 H38 120.0
C38 C39 H39 119.5
C40 C39 C38 121.0(5)
C40 C39 H39 119.5
C39 C40 C48 120.9(5)
C41 C40 C39 118.1(4)
C41 C40 C48 121.0(5)
C40 C41 H41 119.1
C42 C41 C40 121.9(5)
C42 C41 H41 119.1
C37 C42 H42 119.9
C41 C42 C37 120.2(4)
C41 C42 H42 119.9
C10 C43 H43A 109.5
C10 C43 H43B 109.5
C10 C43 H43C 109.5
H43A C43 H43B 109.5
H43A C43 H43C 109.5
H43B C43 H43C 109.5
C16 C44 H44A 109.5
C16 C44 H44B 109.5
C16 C44 H44C 109.5
H44A C44 H44B 109.5
H44A C44 H44C 109.5
H44B C44 H44C 109.5
C22 C45 H45A 109.5
C22 C45 H45B 109.5
C22 C45 H45C 109.5
H45A C45 H45B 109.5
H45A C45 H45C 109.5
H45B C45 H45C 109.5
C28 C46 H46A 109.5
C28 C46 H46B 109.5
C28 C46 H46C 109.5
H46A C46 H46B 109.5
H46A C46 H46C 109.5
H46B C46 H46C 109.5
C34 C47 H47A 109.5
C34 C47 H47B 109.5
C34 C47 H47C 109.5
H47A C47 H47B 109.5
H47A C47 H47C 109.5
H47B C47 H47C 109.5
C40 C48 H48A 109.5
C40 C48 H48B 109.5
C40 C48 H48C 109.5
H48A C48 H48B 109.5
H48A C48 H48C 109.5
H48B C48 H48C 109.5

loop_
_geom_bond_atom_site_label_1
_geom_bond_atom_site_label_2
_geom_bond_distance
Os1 P1 2.4148(11)
Os1 O1 2.138(3)
Os1 Os2 2.7387(2)
Os1 C3 1.845(5)
Os1 O3 2.137(3)
Os1 C4 1.844(5)
P1 C7 1.825(4)
P1 C13 1.818(5)
P1 C19 1.831(4)
O1 C1 1.248(6)
C1 H1 0.9500
C1 O2 1.242(6)
Os2 O2 2.134(3)
Os2 P2 2.4325(11)
Os2 O4 2.160(3)
Os2 C5 1.844(5)
Os2 C6 1.834(5)
P2 C25 1.824(4)
P2 C31 1.815(5)
P2 C37 1.826(4)
C2 H2 0.9500
C2 O3 1.253(6)
C2 O4 1.243(6)
C3 O5 1.148(6)
C4 O6 1.145(6)
C5 O7 1.155(6)
C6 O8 1.161(6)
C7 C8 1.390(6)
C7 C12 1.390(6)
C8 H8 0.9500
C8 C9 1.384(6)
C9 H9 0.9500
C9 C10 1.378(6)
C10 C11 1.381(7)
C10 C43 1.499(7)
C11 H11 0.9500
C11 C12 1.378(7)
C12 H12 0.9500
C13 C14 1.400(6)
C13 C18 1.397(6)
C14 H14 0.9500
C14 C15 1.393(7)
C15 H15 0.9500
C15 C16 1.374(8)
C16 C17 1.387(8)
C16 C44 1.514(7)
C17 H17 0.9500
C17 C18 1.373(7)
C18 H18 0.9500
C19 C20 1.394(6)
C19 C24 1.381(6)
C20 H20 0.9500
C20 C21 1.378(7)
C21 H21 0.9500
C21 C22 1.396(7)
C22 C23 1.380(8)
C22 C45 1.512(7)
C23 H23 0.9500
C23 C24 1.403(6)
C24 H24 0.9500
C25 C26 1.395(6)
C25 C30 1.392(6)
C26 H26 0.9500
C26 C27 1.378(7)
C27 H27 0.9500
C27 C28 1.365(8)
C28 C29 1.397(7)
C28 C46 1.528(7)
C29 H29 0.9500
C29 C30 1.374(7)
C30 H30 0.9500
C31 C32 1.390(6)
C31 C36 1.390(6)
C32 H32 0.9500
C32 C33 1.385(7)
C33 H33 0.9500
C33 C34 1.386(8)
C34 C35 1.359(9)
C34 C47 1.520(8)
C35 H35 0.9500
C35 C36 1.400(8)
C36 H36 0.9500
C37 C38 1.388(6)
C37 C42 1.387(6)
C38 H38 0.9500
C38 C39 1.395(7)
C39 H39 0.9500
C39 C40 1.379(7)
C40 C41 1.377(7)
C40 C48 1.518(7)
C41 H41 0.9500
C41 C42 1.374(6)
C42 H42 0.9500
C43 H43A 0.9800
C43 H43B 0.9800
C43 H43C 0.9800
C44 H44A 0.9800
C44 H44B 0.9800
C44 H44C 0.9800
C45 H45A 0.9800
C45 H45B 0.9800
C45 H45C 0.9800
C46 H46A 0.9800
C46 H46B 0.9800
C46 H46C 0.9800
C47 H47A 0.9800
C47 H47B 0.9800
C47 H47C 0.9800
C48 H48A 0.9800
C48 H48B 0.9800
C48 H48C 0.9800
